data_4085265
loop_
_publ_author_name
'Hicks, Jamie'
'Jones, Cameron'

_publ_section_title
;
 Low-Coordinate Cobalt(I) Complexes Stabilized by an Extremely Bulky Amide
 Ligand
;
_journal_issue 11
_journal_name_full Organometallics
_journal_page_first 2118
_journal_paper_doi 10.1021/om501233f
_journal_volume 34
_journal_year 2015
_chemical_formula_sum 'C72 H63 Co N Si'
_chemical_formula_weight 1029.25
_chemical_name_systematic
; 
 ? 
;
_space_group_IT_number 14
_symmetry_cell_setting monoclinic
_symmetry_space_group_name_Hall '-P 2yn'
_symmetry_space_group_name_H-M 'P 1 21/n 1'
_atom_sites_solution_hydrogens geom
_atom_sites_solution_primary direct
_atom_sites_solution_secondary difmap
_audit_creation_method SHELXL-97
_cell_angle_alpha 90.00
_cell_angle_beta 106.420(6)
_cell_angle_gamma 90.00
_cell_formula_units_Z 4
_cell_length_a 13.9259(9)
_cell_length_b 18.1348(11)
_cell_length_c 23.0194(13)
_cell_measurement_temperature 123(2)
_cell_volume 5576.3(6)
_computing_structure_refinement 'SHELXL-97 (Sheldrick, 1997)'
_computing_structure_solution 'SHELXS-97 (Sheldrick, 1990)'
_diffrn_ambient_temperature 123(2)
_diffrn_measured_fraction_theta_full 0.994
_diffrn_measured_fraction_theta_max 0.994
_diffrn_measurement_device_type 'Bruker Apex X8'
_diffrn_radiation_monochromator graphite
_diffrn_radiation_source 'fine-focus sealed tube'
_diffrn_radiation_type MoK\a
_diffrn_radiation_wavelength 0.71073
_diffrn_reflns_av_R_equivalents 0.0406
_diffrn_reflns_av_sigmaI/netI 0.0608
_diffrn_reflns_limit_h_max 16
_diffrn_reflns_limit_h_min -13
_diffrn_reflns_limit_k_max 21
_diffrn_reflns_limit_k_min -17
_diffrn_reflns_limit_l_max 27
_diffrn_reflns_limit_l_min -27
_diffrn_reflns_number 21335
_diffrn_reflns_theta_full 25.50
_diffrn_reflns_theta_max 25.50
_diffrn_reflns_theta_min 2.16
_exptl_absorpt_coefficient_mu 0.374
_exptl_absorpt_correction_T_max 0.953
_exptl_absorpt_correction_T_min 0.934
_exptl_absorpt_correction_type multi-scan
_exptl_absorpt_process_details 'Sortav (Blessing)'
_exptl_crystal_colour green
_exptl_crystal_density_diffrn 1.226
_exptl_crystal_density_method 'not measured'
_exptl_crystal_description block
_exptl_crystal_F_000 2172
_exptl_crystal_size_max 0.18
_exptl_crystal_size_mid 0.15
_exptl_crystal_size_min 0.13
_refine_diff_density_max 0.412
_refine_diff_density_min -0.472
_refine_diff_density_rms 0.058
_refine_ls_extinction_method none
_refine_ls_goodness_of_fit_ref 1.010
_refine_ls_hydrogen_treatment constr
_refine_ls_matrix_type full
_refine_ls_number_parameters 677
_refine_ls_number_reflns 10314
_refine_ls_number_restraints 0
_refine_ls_restrained_S_all 1.010
_refine_ls_R_factor_all 0.0733
_refine_ls_R_factor_gt 0.0474
_refine_ls_shift/su_max 0.000
_refine_ls_shift/su_mean 0.000
_refine_ls_structure_factor_coef Fsqd
_refine_ls_weighting_details 'calc w=1/[\s^2^(Fo^2^)+(0.0491P)^2^+3.4065P] where P=(Fo^2^+2Fc^2^)/3'
_refine_ls_weighting_scheme calc
_refine_ls_wR_factor_gt 0.1071
_refine_ls_wR_factor_ref 0.1205
_reflns_number_gt 7666
_reflns_number_total 10314
_reflns_threshold_expression >2sigma(I)
_cod_data_source_file om501233f_si_002.cif
_cod_data_source_block compound5
_cod_depositor_comments 'Adding full bibliography for 4085265--4085269.cif.'
_cod_original_sg_symbol_H-M P2(1)/n
_cod_database_code 4085265

loop_
_symmetry_equiv_pos_as_xyz
'x, y, z'
'-x+1/2, y+1/2, -z+1/2'
'-x, -y, -z'
'x-1/2, -y-1/2, z-1/2'

loop_
_atom_site_label
_atom_site_type_symbol
_atom_site_fract_x
_atom_site_fract_y
_atom_site_fract_z
_atom_site_U_iso_or_equiv
_atom_site_adp_type
_atom_site_occupancy
_atom_site_symmetry_multiplicity
_atom_site_calc_flag
_atom_site_refinement_flags
Co1 Co 0.96375(3) 0.101990(19) 0.181313(15) 0.02517(11) Uani 1 1 d .
Si1 Si 0.76651(5) 0.18506(4) 0.18102(3) 0.01701(15) Uani 1 1 d .
N1 N 0.89074(14) 0.17032(11) 0.21615(8) 0.0175(4) Uani 1 1 d .
C1 C 0.94692(16) 0.20985(13) 0.26868(9) 0.0155(5) Uani 1 1 d .
C2 C 0.95412(17) 0.18309(13) 0.32755(10) 0.0171(5) Uani 1 1 d .
C3 C 1.00439(17) 0.22388(13) 0.37816(10) 0.0191(5) Uani 1 1 d .
H3 H 1.0079 0.2049 0.4172 0.023 Uiso 1 1 calc R
C4 C 1.04962(17) 0.29110(13) 0.37403(10) 0.0192(5) Uani 1 1 d .
C5 C 1.04407(17) 0.31631(13) 0.31618(10) 0.0197(5) Uani 1 1 d .
H5 H 1.0744 0.3622 0.3120 0.024 Uiso 1 1 calc R
C6 C 0.99570(17) 0.27704(13) 0.26402(10) 0.0171(5) Uani 1 1 d .
C7 C 1.1049(2) 0.33317(15) 0.43012(11) 0.0273(6) Uani 1 1 d .
H7A H 1.1738 0.3148 0.4446 0.041 Uiso 1 1 calc R
H7B H 1.0711 0.3262 0.4617 0.041 Uiso 1 1 calc R
H7C H 1.1058 0.3857 0.4204 0.041 Uiso 1 1 calc R
C8 C 0.91199(18) 0.10775(13) 0.33634(10) 0.0190(5) Uani 1 1 d .
H8 H 0.8542 0.0986 0.2998 0.023 Uiso 1 1 calc R
C9 C 0.86944(17) 0.10807(13) 0.39100(10) 0.0183(5) Uani 1 1 d .
C10 C 0.9120(2) 0.06970(15) 0.44414(11) 0.0271(6) Uani 1 1 d .
H10 H 0.9685 0.0390 0.4470 0.033 Uiso 1 1 calc R
C11 C 0.8728(2) 0.07563(16) 0.49333(11) 0.0323(6) Uani 1 1 d .
H11 H 0.9026 0.0488 0.5294 0.039 Uiso 1 1 calc R
C12 C 0.7917(2) 0.11981(15) 0.49022(12) 0.0296(6) Uani 1 1 d .
H12 H 0.7661 0.1247 0.5242 0.036 Uiso 1 1 calc R
C13 C 0.7474(2) 0.15737(16) 0.43686(13) 0.0350(7) Uani 1 1 d .
H13 H 0.6900 0.1872 0.4338 0.042 Uiso 1 1 calc R
C14 C 0.78656(19) 0.15140(16) 0.38828(12) 0.0294(6) Uani 1 1 d .
H14 H 0.7559 0.1777 0.3521 0.035 Uiso 1 1 calc R
C15 C 0.98708(19) 0.04548(14) 0.33861(10) 0.0220(5) Uani 1 1 d .
C16 C 0.9530(2) -0.02678(15) 0.32827(11) 0.0302(6) Uani 1 1 d .
H16 H 0.8835 -0.0368 0.3197 0.036 Uiso 1 1 calc R
C17 C 1.0192(3) -0.08438(16) 0.33030(12) 0.0392(8) Uani 1 1 d .
H17 H 0.9945 -0.1333 0.3228 0.047 Uiso 1 1 calc R
C18 C 1.1208(3) -0.07131(17) 0.34313(12) 0.0415(8) Uani 1 1 d .
H18 H 1.1661 -0.1109 0.3445 0.050 Uiso 1 1 calc R
C19 C 1.1558(2) 0.00033(17) 0.35395(12) 0.0375(7) Uani 1 1 d .
H19 H 1.2255 0.0100 0.3631 0.045 Uiso 1 1 calc R
C20 C 1.0892(2) 0.05827(15) 0.35153(11) 0.0275(6) Uani 1 1 d .
H20 H 1.1140 0.1072 0.3588 0.033 Uiso 1 1 calc R
C21 C 0.99888(18) 0.30528(13) 0.20202(10) 0.0190(5) Uani 1 1 d .
H21 H 0.9400 0.2829 0.1717 0.023 Uiso 1 1 calc R
C22 C 0.98565(19) 0.38870(14) 0.19556(10) 0.0237(6) Uani 1 1 d .
C23 C 1.0658(2) 0.43720(15) 0.20904(11) 0.0315(6) Uani 1 1 d .
H23 H 1.1322 0.4189 0.2233 0.038 Uiso 1 1 calc R
C24 C 1.0491(3) 0.51290(17) 0.20171(13) 0.0418(8) Uani 1 1 d .
H24 H 1.1042 0.5460 0.2118 0.050 Uiso 1 1 calc R
C25 C 0.9527(3) 0.54011(17) 0.17980(13) 0.0419(8) Uani 1 1 d .
H25 H 0.9417 0.5917 0.1743 0.050 Uiso 1 1 calc R
C26 C 0.8731(2) 0.49229(16) 0.16604(12) 0.0369(7) Uani 1 1 d .
H26 H 0.8068 0.5106 0.1508 0.044 Uiso 1 1 calc R
C27 C 0.8896(2) 0.41704(15) 0.17446(11) 0.0281(6) Uani 1 1 d .
H27 H 0.8340 0.3844 0.1656 0.034 Uiso 1 1 calc R
C28 C 1.09170(18) 0.27894(14) 0.18514(10) 0.0214(5) Uani 1 1 d .
C29 C 1.0949(2) 0.28421(14) 0.12530(11) 0.0253(6) Uani 1 1 d .
H29 H 1.0380 0.3023 0.0953 0.030 Uiso 1 1 calc R
C30 C 1.1793(2) 0.26363(15) 0.10881(12) 0.0305(6) Uani 1 1 d .
H30 H 1.1798 0.2676 0.0677 0.037 Uiso 1 1 calc R
C31 C 1.2629(2) 0.23744(16) 0.15171(13) 0.0365(7) Uani 1 1 d .
H31 H 1.3212 0.2241 0.1406 0.044 Uiso 1 1 calc R
C32 C 1.2603(2) 0.23096(19) 0.21053(13) 0.0441(8) Uani 1 1 d .
H32 H 1.3170 0.2121 0.2403 0.053 Uiso 1 1 calc R
C33 C 1.1754(2) 0.25170(17) 0.22721(12) 0.0352(7) Uani 1 1 d .
H33 H 1.1752 0.2470 0.2683 0.042 Uiso 1 1 calc R
C34 C 0.69794(17) 0.22784(13) 0.23284(10) 0.0189(5) Uani 1 1 d .
C35 C 0.73567(19) 0.29030(14) 0.26744(11) 0.0234(5) Uani 1 1 d .
H35 H 0.7972 0.3110 0.2653 0.028 Uiso 1 1 calc R
C36 C 0.6848(2) 0.32277(15) 0.30510(12) 0.0288(6) Uani 1 1 d .
H36 H 0.7120 0.3652 0.3281 0.035 Uiso 1 1 calc R
C37 C 0.59541(19) 0.29383(15) 0.30915(11) 0.0278(6) Uani 1 1 d .
H37 H 0.5615 0.3154 0.3354 0.033 Uiso 1 1 calc R
C38 C 0.55580(19) 0.23317(15) 0.27465(12) 0.0283(6) Uani 1 1 d .
H38 H 0.4936 0.2134 0.2766 0.034 Uiso 1 1 calc R
C39 C 0.60609(18) 0.20068(14) 0.23695(11) 0.0246(6) Uani 1 1 d .
H39 H 0.5773 0.1590 0.2134 0.029 Uiso 1 1 calc R
C40 C 0.74247(18) 0.24961(13) 0.11382(10) 0.0197(5) Uani 1 1 d .
C41 C 0.6607(2) 0.29792(15) 0.10088(11) 0.0299(6) Uani 1 1 d .
H41 H 0.6162 0.2969 0.1255 0.036 Uiso 1 1 calc R
C42 C 0.6432(2) 0.34737(17) 0.05278(12) 0.0386(7) Uani 1 1 d .
H42 H 0.5876 0.3800 0.0450 0.046 Uiso 1 1 calc R
C43 C 0.7067(2) 0.34891(17) 0.01633(12) 0.0358(7) Uani 1 1 d .
H43 H 0.6955 0.3831 -0.0162 0.043 Uiso 1 1 calc R
C44 C 0.7862(2) 0.30098(16) 0.02703(11) 0.0297(6) Uani 1 1 d .
H44 H 0.8293 0.3015 0.0016 0.036 Uiso 1 1 calc R
C45 C 0.80346(19) 0.25165(14) 0.07512(10) 0.0230(5) Uani 1 1 d .
H45 H 0.8583 0.2185 0.0818 0.028 Uiso 1 1 calc R
C46 C 0.70413(17) 0.09542(13) 0.15154(10) 0.0197(5) Uani 1 1 d .
C47 C 0.67207(18) 0.07874(15) 0.08974(11) 0.0241(6) Uani 1 1 d .
H47 H 0.6802 0.1146 0.0614 0.029 Uiso 1 1 calc R
C48 C 0.62899(19) 0.01170(15) 0.06858(12) 0.0289(6) Uani 1 1 d .
H48 H 0.6094 0.0017 0.0263 0.035 Uiso 1 1 calc R
C49 C 0.61430(19) -0.04084(15) 0.10870(12) 0.0305(6) Uani 1 1 d .
H49 H 0.5851 -0.0870 0.0942 0.037 Uiso 1 1 calc R
C50 C 0.64246(19) -0.02575(15) 0.17029(12) 0.0286(6) Uani 1 1 d .
H50 H 0.6307 -0.0610 0.1980 0.034 Uiso 1 1 calc R
C51 C 0.68778(18) 0.04086(14) 0.19116(11) 0.0229(5) Uani 1 1 d .
H51 H 0.7085 0.0500 0.2335 0.027 Uiso 1 1 calc R
C52 C 0.9111(2) 0.00163(15) 0.13150(12) 0.0318(6) Uani 1 1 d .
H52 H 0.8502 -0.0245 0.1262 0.038 Uiso 1 1 calc R
C53 C 0.9187(2) 0.05609(16) 0.09026(11) 0.0328(6) Uani 1 1 d .
H53 H 0.8628 0.0666 0.0566 0.039 Uiso 1 1 calc R
C54 C 1.0068(2) 0.09498(16) 0.09795(12) 0.0351(7) Uani 1 1 d .
H54 H 1.0111 0.1320 0.0696 0.042 Uiso 1 1 calc R
C55 C 1.0892(2) 0.07999(17) 0.14717(14) 0.0391(7) Uani 1 1 d .
H55 H 1.1496 0.1070 0.1527 0.047 Uiso 1 1 calc R
C56 C 1.0826(2) 0.02492(17) 0.18854(13) 0.0385(7) Uani 1 1 d .
H56 H 1.1388 0.0142 0.2220 0.046 Uiso 1 1 calc R
C57 C 0.9937(2) -0.01420(15) 0.18070(12) 0.0352(7) Uani 1 1 d .
H57 H 0.9893 -0.0516 0.2088 0.042 Uiso 1 1 calc R
C58 C 0.5777(3) -0.1427(3) -0.0626(2) 0.0787(14) Uani 1 1 d .
H58 H 0.5128 -0.1640 -0.0744 0.094 Uiso 1 1 calc R
C59 C 0.6439(3) -0.1689(3) -0.0147(2) 0.0738(12) Uani 1 1 d .
H59 H 0.6265 -0.2086 0.0072 0.089 Uiso 1 1 calc R
C60 C 0.7372(3) -0.1396(3) 0.00371(17) 0.0627(11) Uani 1 1 d .
H60 H 0.7838 -0.1590 0.0389 0.075 Uiso 1 1 calc R
C61 C 0.7661(3) -0.0834(2) -0.02663(19) 0.0642(11) Uani 1 1 d .
H61 H 0.8320 -0.0638 -0.0132 0.077 Uiso 1 1 calc R
C62 C 0.6953(4) -0.0547(2) -0.0790(2) 0.0785(14) Uani 1 1 d .
H62 H 0.7119 -0.0156 -0.1019 0.094 Uiso 1 1 calc R
C63 C 0.5975(3) -0.0877(3) -0.09540(19) 0.0728(14) Uani 1 1 d .
H63 H 0.5472 -0.0702 -0.1297 0.087 Uiso 1 1 calc R
C64 C 0.8361(3) 0.2147(2) -0.12022(15) 0.0539(9) Uani 1 1 d .
H64 H 0.7799 0.1881 -0.1441 0.065 Uiso 1 1 calc R
C65 C 0.8404(3) 0.2905(2) -0.12425(14) 0.0558(9) Uani 1 1 d .
H65 H 0.7867 0.3165 -0.1512 0.067 Uiso 1 1 calc R
C66 C 0.9216(3) 0.3287(2) -0.08961(15) 0.0565(10) Uani 1 1 d .
H66 H 0.9244 0.3809 -0.0929 0.068 Uiso 1 1 calc R
C67 C 0.9977(3) 0.2917(3) -0.05078(16) 0.0572(10) Uani 1 1 d .
H67 H 1.0533 0.3184 -0.0264 0.069 Uiso 1 1 calc R
C68 C 0.9958(2) 0.2181(2) -0.04619(14) 0.0544(10) Uani 1 1 d .
H68 H 1.0502 0.1933 -0.0189 0.065 Uiso 1 1 calc R
C69 C 0.9158(3) 0.1778(2) -0.08062(15) 0.0555(9) Uani 1 1 d .
H69 H 0.9151 0.1256 -0.0773 0.067 Uiso 1 1 calc R
C70 C 0.9758(2) 0.45833(16) 0.04389(12) 0.0341(7) Uani 1 1 d .
H70 H 0.9594 0.4298 0.0744 0.041 Uiso 1 1 calc R
C71 C 1.0733(2) 0.46144(16) 0.04149(12) 0.0341(7) Uani 1 1 d .
H71 H 1.1240 0.4346 0.0700 0.041 Uiso 1 1 calc R
C72 C 1.0976(2) 0.50369(16) -0.00239(13) 0.0360(7) Uani 1 1 d .
H72 H 1.1651 0.5064 -0.0038 0.043 Uiso 1 1 calc R

loop_
_atom_site_aniso_label
_atom_site_aniso_U_11
_atom_site_aniso_U_22
_atom_site_aniso_U_33
_atom_site_aniso_U_23
_atom_site_aniso_U_13
_atom_site_aniso_U_12
Co1 0.0304(2) 0.0232(2) 0.02447(18) -0.00296(15) 0.01183(15) 0.00201(15)
Si1 0.0192(3) 0.0174(4) 0.0145(3) 0.0005(3) 0.0048(3) 0.0005(3)
N1 0.0209(10) 0.0173(11) 0.0146(9) -0.0006(8) 0.0055(8) -0.0008(8)
C1 0.0161(12) 0.0149(12) 0.0147(11) -0.0022(9) 0.0033(9) 0.0033(10)
C2 0.0163(12) 0.0157(13) 0.0179(11) 0.0009(9) 0.0025(9) 0.0025(10)
C3 0.0231(13) 0.0185(13) 0.0152(11) 0.0009(9) 0.0047(10) 0.0022(10)
C4 0.0181(12) 0.0197(13) 0.0184(11) -0.0025(10) 0.0028(10) 0.0020(10)
C5 0.0203(12) 0.0158(13) 0.0230(12) -0.0005(10) 0.0060(10) -0.0011(10)
C6 0.0160(12) 0.0175(13) 0.0182(11) 0.0019(10) 0.0053(9) 0.0033(10)
C7 0.0327(15) 0.0241(15) 0.0220(12) -0.0025(11) 0.0029(11) -0.0015(12)
C8 0.0238(13) 0.0180(13) 0.0142(11) -0.0002(9) 0.0038(9) -0.0018(10)
C9 0.0189(12) 0.0165(13) 0.0185(11) 0.0002(10) 0.0035(10) -0.0044(10)
C10 0.0295(14) 0.0300(15) 0.0231(13) 0.0059(11) 0.0094(11) 0.0091(12)
C11 0.0400(16) 0.0382(17) 0.0213(13) 0.0103(12) 0.0129(12) 0.0081(14)
C12 0.0323(15) 0.0336(16) 0.0286(14) 0.0008(12) 0.0176(12) -0.0019(13)
C13 0.0320(15) 0.0375(17) 0.0414(16) 0.0080(13) 0.0197(13) 0.0105(13)
C14 0.0270(14) 0.0343(16) 0.0270(13) 0.0093(12) 0.0080(11) 0.0026(12)
C15 0.0360(15) 0.0201(14) 0.0116(11) 0.0018(10) 0.0096(10) 0.0024(11)
C16 0.0457(17) 0.0242(15) 0.0238(13) 0.0001(11) 0.0150(12) -0.0018(13)
C17 0.073(2) 0.0216(16) 0.0269(14) 0.0033(12) 0.0208(15) 0.0073(15)
C18 0.065(2) 0.0347(18) 0.0281(14) 0.0072(13) 0.0186(15) 0.0269(16)
C19 0.0414(17) 0.0403(19) 0.0322(15) 0.0084(13) 0.0127(13) 0.0164(15)
C20 0.0346(15) 0.0233(15) 0.0249(13) 0.0023(11) 0.0088(11) 0.0047(12)
C21 0.0211(12) 0.0189(13) 0.0163(11) 0.0003(10) 0.0043(10) -0.0024(10)
C22 0.0352(15) 0.0227(14) 0.0162(11) 0.0011(10) 0.0120(11) -0.0029(12)
C23 0.0422(17) 0.0260(16) 0.0256(13) 0.0027(11) 0.0086(12) -0.0071(13)
C24 0.069(2) 0.0267(17) 0.0321(15) -0.0038(13) 0.0175(15) -0.0179(16)
C25 0.075(2) 0.0208(16) 0.0371(16) 0.0021(13) 0.0274(16) 0.0088(16)
C26 0.0541(19) 0.0286(17) 0.0357(15) 0.0068(13) 0.0250(14) 0.0124(15)
C27 0.0381(16) 0.0254(15) 0.0259(13) 0.0034(11) 0.0174(12) 0.0044(12)
C28 0.0248(13) 0.0179(13) 0.0229(12) -0.0021(10) 0.0092(11) -0.0060(11)
C29 0.0306(14) 0.0212(14) 0.0252(13) 0.0010(11) 0.0097(11) -0.0015(11)
C30 0.0399(17) 0.0264(15) 0.0314(14) -0.0034(12) 0.0202(13) -0.0073(13)
C31 0.0306(16) 0.0382(18) 0.0481(17) -0.0104(14) 0.0232(14) -0.0045(13)
C32 0.0234(15) 0.068(2) 0.0395(17) -0.0006(16) 0.0063(13) 0.0087(15)
C33 0.0275(15) 0.054(2) 0.0247(13) -0.0013(13) 0.0081(12) 0.0040(14)
C34 0.0201(12) 0.0194(13) 0.0164(11) 0.0048(10) 0.0040(10) 0.0038(10)
C35 0.0245(13) 0.0218(14) 0.0263(13) 0.0014(11) 0.0109(11) -0.0004(11)
C36 0.0355(16) 0.0216(15) 0.0310(14) -0.0044(11) 0.0121(12) 0.0017(12)
C37 0.0315(15) 0.0282(16) 0.0289(13) 0.0043(11) 0.0171(12) 0.0099(12)
C38 0.0221(14) 0.0287(16) 0.0370(14) 0.0070(12) 0.0130(12) 0.0055(12)
C39 0.0221(13) 0.0238(15) 0.0264(13) 0.0010(11) 0.0046(11) 0.0008(11)
C40 0.0207(13) 0.0184(13) 0.0178(11) 0.0003(10) 0.0018(10) -0.0008(10)
C41 0.0287(15) 0.0342(17) 0.0276(13) 0.0077(12) 0.0093(11) 0.0071(12)
C42 0.0378(17) 0.0371(18) 0.0367(16) 0.0135(13) 0.0035(13) 0.0132(14)
C43 0.0450(18) 0.0345(17) 0.0241(14) 0.0122(12) 0.0036(13) -0.0020(14)
C44 0.0327(15) 0.0376(17) 0.0180(12) 0.0029(11) 0.0059(11) -0.0061(13)
C45 0.0247(14) 0.0244(14) 0.0194(12) -0.0021(10) 0.0052(10) -0.0035(11)
C46 0.0157(12) 0.0217(14) 0.0206(12) -0.0003(10) 0.0031(10) 0.0025(10)
C47 0.0209(13) 0.0277(15) 0.0229(12) -0.0022(11) 0.0050(10) -0.0006(11)
C48 0.0228(13) 0.0339(16) 0.0283(13) -0.0124(12) 0.0045(11) -0.0014(12)
C49 0.0258(14) 0.0228(15) 0.0426(16) -0.0126(12) 0.0093(12) -0.0063(12)
C50 0.0261(14) 0.0252(15) 0.0367(15) 0.0000(12) 0.0123(12) -0.0017(12)
C51 0.0234(13) 0.0222(14) 0.0217(12) -0.0003(10) 0.0040(10) 0.0016(11)
C52 0.0354(15) 0.0249(15) 0.0392(15) -0.0119(12) 0.0173(13) -0.0072(12)
C53 0.0396(16) 0.0343(17) 0.0229(13) -0.0059(12) 0.0063(12) 0.0060(13)
C54 0.0541(19) 0.0288(16) 0.0315(14) -0.0008(12) 0.0270(14) 0.0019(14)
C55 0.0339(16) 0.0386(19) 0.0529(18) -0.0142(15) 0.0255(15) -0.0061(14)
C56 0.0364(17) 0.0442(19) 0.0308(15) -0.0125(14) 0.0026(12) 0.0166(15)
C57 0.061(2) 0.0212(15) 0.0320(15) 0.0022(12) 0.0266(15) 0.0084(14)
C58 0.057(3) 0.078(4) 0.099(4) -0.035(3) 0.019(3) 0.022(3)
C59 0.065(3) 0.081(3) 0.085(3) -0.019(2) 0.037(2) 0.024(3)
C60 0.051(2) 0.084(3) 0.050(2) -0.020(2) 0.0115(18) 0.026(2)
C61 0.045(2) 0.077(3) 0.073(3) -0.041(2) 0.019(2) 0.005(2)
C62 0.121(4) 0.056(3) 0.078(3) -0.015(2) 0.061(3) 0.026(3)
C63 0.063(3) 0.081(3) 0.058(2) -0.026(2) -0.008(2) 0.046(3)
C64 0.042(2) 0.062(3) 0.049(2) -0.0043(17) -0.0019(16) -0.0109(18)
C65 0.067(2) 0.064(3) 0.0309(17) -0.0010(16) 0.0036(16) 0.006(2)
C66 0.089(3) 0.055(2) 0.0383(18) -0.0083(17) 0.040(2) -0.016(2)
C67 0.043(2) 0.086(3) 0.050(2) -0.016(2) 0.0258(18) -0.015(2)
C68 0.0358(19) 0.088(3) 0.0385(18) -0.0027(19) 0.0084(15) 0.011(2)
C69 0.070(3) 0.054(2) 0.051(2) 0.0083(17) 0.0301(19) -0.002(2)
C70 0.0498(18) 0.0292(16) 0.0308(14) 0.0056(12) 0.0235(14) 0.0021(14)
C71 0.0380(16) 0.0324(17) 0.0291(14) 0.0051(12) 0.0050(12) 0.0051(13)
C72 0.0347(16) 0.0299(17) 0.0491(17) 0.0074(13) 0.0209(14) 0.0012(13)

loop_
_atom_type_symbol
_atom_type_description
_atom_type_scat_dispersion_real
_atom_type_scat_dispersion_imag
_atom_type_scat_source
C C 0.0033 0.0016 'International Tables Vol C Tables 4.2.6.8 and 6.1.1.4'
H H 0.0000 0.0000 'International Tables Vol C Tables 4.2.6.8 and 6.1.1.4'
N N 0.0061 0.0033 'International Tables Vol C Tables 4.2.6.8 and 6.1.1.4'
Si Si 0.0817 0.0704 'International Tables Vol C Tables 4.2.6.8 and 6.1.1.4'
Co Co 0.3494 0.9721 'International Tables Vol C Tables 4.2.6.8 and 6.1.1.4'

loop_
_geom_angle_atom_site_label_1
_geom_angle_atom_site_label_2
_geom_angle_atom_site_label_3
_geom_angle
_geom_angle_site_symmetry_1
N1 Co1 C56 151.80(9) .
N1 Co1 C55 148.93(10) .
C56 Co1 C55 38.19(12) .
N1 Co1 C57 139.78(9) .
C56 Co1 C57 37.95(12) .
C55 Co1 C57 68.63(11) .
N1 Co1 C52 128.67(9) .
C56 Co1 C52 68.28(11) .
C55 Co1 C52 80.70(11) .
C57 Co1 C52 37.78(11) .
N1 Co1 C54 136.04(10) .
C56 Co1 C54 68.22(11) .
C55 Co1 C54 37.64(12) .
C57 Co1 C54 80.45(10) .
C52 Co1 C54 67.61(10) .
N1 Co1 C53 127.43(9) .
C56 Co1 C53 80.25(10) .
C55 Co1 C53 67.59(11) .
C57 Co1 C53 67.80(11) .
C52 Co1 C53 37.46(10) .
C54 Co1 C53 37.09(11) .
N1 Si1 C46 109.77(10) .
N1 Si1 C34 112.90(10) .
C46 Si1 C34 108.57(10) .
N1 Si1 C40 113.86(10) .
C46 Si1 C40 106.46(10) .
C34 Si1 C40 104.92(10) .
C1 N1 Si1 123.96(15) .
C1 N1 Co1 116.67(14) .
Si1 N1 Co1 119.23(10) .
C6 C1 C2 117.5(2) .
C6 C1 N1 121.76(19) .
C2 C1 N1 120.7(2) .
C3 C2 C1 120.1(2) .
C3 C2 C8 119.2(2) .
C1 C2 C8 120.58(19) .
C4 C3 C2 122.7(2) .
C3 C4 C5 116.8(2) .
C3 C4 C7 121.1(2) .
C5 C4 C7 122.0(2) .
C4 C5 C6 122.7(2) .
C5 C6 C1 120.0(2) .
C5 C6 C21 119.9(2) .
C1 C6 C21 120.07(19) .
C2 C8 C15 112.43(19) .
C2 C8 C9 110.97(18) .
C15 C8 C9 113.16(18) .
C14 C9 C10 117.9(2) .
C14 C9 C8 118.4(2) .
C10 C9 C8 123.6(2) .
C9 C10 C11 120.7(2) .
C12 C11 C10 120.6(2) .
C11 C12 C13 119.2(2) .
C14 C13 C12 120.0(2) .
C13 C14 C9 121.6(2) .
C20 C15 C16 118.2(2) .
C20 C15 C8 122.2(2) .
C16 C15 C8 119.5(2) .
C17 C16 C15 120.9(3) .
C18 C17 C16 120.6(3) .
C17 C18 C19 119.1(3) .
C18 C19 C20 120.3(3) .
C15 C20 C19 120.9(3) .
C22 C21 C28 111.88(19) .
C22 C21 C6 112.86(18) .
C28 C21 C6 112.49(19) .
C23 C22 C27 118.7(2) .
C23 C22 C21 122.7(2) .
C27 C22 C21 118.6(2) .
C22 C23 C24 120.1(3) .
C25 C24 C23 120.4(3) .
C26 C25 C24 119.7(3) .
C25 C26 C27 119.9(3) .
C22 C27 C26 121.2(3) .
C33 C28 C29 117.5(2) .
C33 C28 C21 122.8(2) .
C29 C28 C21 119.7(2) .
C30 C29 C28 121.3(2) .
C31 C30 C29 120.4(2) .
C32 C31 C30 119.0(2) .
C31 C32 C33 120.6(3) .
C28 C33 C32 121.2(2) .
C39 C34 C35 116.7(2) .
C39 C34 Si1 122.17(19) .
C35 C34 Si1 121.04(17) .
C36 C35 C34 121.4(2) .
C37 C36 C35 120.6(2) .
C38 C37 C36 119.2(2) .
C37 C38 C39 120.5(2) .
C38 C39 C34 121.6(2) .
C45 C40 C41 116.9(2) .
C45 C40 Si1 122.65(19) .
C41 C40 Si1 120.41(18) .
C42 C41 C40 121.4(2) .
C43 C42 C41 119.9(3) .
C44 C43 C42 120.0(2) .
C43 C44 C45 120.0(2) .
C44 C45 C40 121.7(2) .
C47 C46 C51 116.3(2) .
C47 C46 Si1 122.48(19) .
C51 C46 Si1 121.18(17) .
C48 C47 C46 122.1(2) .
C49 C48 C47 120.2(2) .
C48 C49 C50 119.6(2) .
C51 C50 C49 119.7(2) .
C50 C51 C46 122.0(2) .
C53 C52 C57 119.6(3) .
C53 C52 Co1 71.69(16) .
C57 C52 Co1 70.47(16) .
C54 C53 C52 120.6(3) .
C54 C53 Co1 71.21(15) .
C52 C53 Co1 70.85(15) .
C53 C54 C55 120.1(3) .
C53 C54 Co1 71.70(15) .
C55 C54 Co1 70.23(15) .
C54 C55 C56 119.7(3) .
C54 C55 Co1 72.13(16) .
C56 C55 Co1 70.53(15) .
C57 C56 C55 120.1(3) .
C57 C56 Co1 71.52(16) .
C55 C56 Co1 71.27(17) .
C56 C57 C52 119.8(3) .
C56 C57 Co1 70.53(16) .
C52 C57 Co1 71.75(16) .
C59 C58 C63 122.8(5) .
C58 C59 C60 120.3(5) .
C59 C60 C61 122.0(4) .
C60 C61 C62 118.4(4) .
C61 C62 C63 116.7(4) .
C58 C63 C62 119.8(4) .
C65 C64 C69 118.8(3) .
C66 C65 C64 120.5(4) .
C67 C66 C65 119.7(4) .
C68 C67 C66 121.1(4) .
C67 C68 C69 120.9(4) .
C68 C69 C64 119.1(4) .
C72 C70 C71 120.1(2) 3_765
C70 C71 C72 120.0(3) .
C70 C72 C71 119.9(3) 3_765

loop_
_geom_bond_atom_site_label_1
_geom_bond_atom_site_label_2
_geom_bond_distance
_geom_bond_site_symmetry_2
Co1 N1 1.9166(19) .
Co1 C56 2.136(3) .
Co1 C55 2.146(3) .
Co1 C57 2.149(3) .
Co1 C52 2.165(3) .
Co1 C54 2.170(2) .
Co1 C53 2.176(3) .
Si1 N1 1.711(2) .
Si1 C46 1.877(3) .
Si1 C34 1.892(2) .
Si1 C40 1.893(2) .
N1 C1 1.433(3) .
C1 C6 1.414(3) .
C1 C2 1.416(3) .
C2 C3 1.390(3) .
C2 C8 1.523(3) .
C3 C4 1.388(3) .
C4 C5 1.389(3) .
C4 C7 1.510(3) .
C5 C6 1.395(3) .
C6 C21 1.529(3) .
C8 C15 1.530(3) .
C8 C9 1.535(3) .
C9 C14 1.383(4) .
C9 C10 1.386(3) .
C10 C11 1.393(3) .
C11 C12 1.370(4) .
C12 C13 1.388(4) .
C13 C14 1.380(4) .
C15 C20 1.387(4) .
C15 C16 1.391(4) .
C16 C17 1.385(4) .
C17 C18 1.382(5) .
C18 C19 1.385(4) .
C19 C20 1.392(4) .
C21 C22 1.526(3) .
C21 C28 1.528(3) .
C22 C23 1.386(4) .
C22 C27 1.387(4) .
C23 C24 1.395(4) .
C24 C25 1.384(5) .
C25 C26 1.372(4) .
C26 C27 1.388(4) .
C28 C33 1.380(4) .
C28 C29 1.394(3) .
C29 C30 1.385(4) .
C30 C31 1.380(4) .
C31 C32 1.369(4) .
C32 C33 1.394(4) .
C34 C39 1.399(3) .
C34 C35 1.399(3) .
C35 C36 1.396(3) .
C36 C37 1.378(4) .
C37 C38 1.377(4) .
C38 C39 1.391(3) .
C40 C45 1.394(3) .
C40 C41 1.400(4) .
C41 C42 1.392(4) .
C42 C43 1.381(4) .
C43 C44 1.373(4) .
C44 C45 1.390(3) .
C46 C47 1.398(3) .
C46 C51 1.407(3) .
C47 C48 1.382(4) .
C48 C49 1.382(4) .
C49 C50 1.387(4) .
C50 C51 1.385(4) .
C52 C53 1.394(4) .
C52 C57 1.397(4) .
C53 C54 1.382(4) .
C54 C55 1.392(4) .
C55 C56 1.401(4) .
C56 C57 1.393(4) .
C58 C59 1.311(6) .
C58 C63 1.325(6) .
C59 C60 1.356(6) .
C60 C61 1.359(6) .
C61 C62 1.423(6) .
C62 C63 1.437(7) .
C64 C65 1.381(5) .
C64 C69 1.392(5) .
C65 C66 1.373(5) .
C66 C67 1.355(5) .
C67 C68 1.341(5) .
C68 C69 1.380(5) .
C70 C72 1.372(4) 3_765
C70 C71 1.375(4) .
C71 C72 1.384(4) .
C72 C70 1.372(4) 3_765
